data_7210694
loop_
_publ_author_name
'Jana, Poulami'
'Maity, Suman Kumar'
'Bera, Santu'
'Ghorai, Pradip Kumar'
'Haldar, Debasish'

_publ_section_title
;
 Hierarchical self-assembly of naphthalene bisimides to fluorescent
 microspheres and fluoride sensing
;
_journal_issue 13
_journal_name_full CrystEngComm
_journal_page_first 2512
_journal_paper_doi 10.1039/c3ce26700h
_journal_volume 15
_journal_year 2013
_chemical_absolute_configuration syn
_chemical_formula_moiety 'C34 H26 N2 O10'
_chemical_formula_sum 'C34 H26 N2 O10'
_chemical_formula_weight 622.57
_chemical_name_systematic
;
?
;
_space_group_IT_number 4
_symmetry_cell_setting monoclinic
_symmetry_space_group_name_Hall 'P 2yb'
_symmetry_space_group_name_H-M 'P 1 21 1'
_atom_sites_solution_hydrogens geom
_atom_sites_solution_primary direct
_atom_sites_solution_secondary difmap
_audit_creation_method SHELXL-97
_cell_angle_alpha 90.00
_cell_angle_beta 96.943(10)
_cell_angle_gamma 90.00
_cell_formula_units_Z 2
_cell_length_a 9.2965(12)
_cell_length_b 8.9901(12)
_cell_length_c 16.812(2)
_cell_measurement_reflns_used 2808
_cell_measurement_temperature 100(2)
_cell_measurement_theta_max 67.24
_cell_measurement_theta_min 5.19
_cell_volume 1394.8(3)
_computing_cell_refinement 'Bruker SMART'
_computing_data_collection 'Bruker SMART'
_computing_data_reduction 'Bruker SAINT'
_computing_molecular_graphics 'Bruker SHELXTL'
_computing_publication_material 'Bruker SHELXTL'
_computing_structure_refinement 'SHELXL-97 (Sheldrick, 1997)'
_computing_structure_solution 'SHELXS-97 (Sheldrick, 1990)'
_diffrn_ambient_temperature 100(2)
_diffrn_measured_fraction_theta_full 0.991
_diffrn_measured_fraction_theta_max 0.991
_diffrn_measurement_device_type 'CCD area detector'
_diffrn_measurement_method 'phi and omega scans'
_diffrn_radiation_monochromator graphite
_diffrn_radiation_source 'fine-focus sealed tube'
_diffrn_radiation_type CuK\a
_diffrn_radiation_wavelength 1.54178
_diffrn_reflns_av_R_equivalents 0.0235
_diffrn_reflns_av_sigmaI/netI 0.0342
_diffrn_reflns_limit_h_max 4
_diffrn_reflns_limit_h_min -10
_diffrn_reflns_limit_k_max 10
_diffrn_reflns_limit_k_min -8
_diffrn_reflns_limit_l_max 19
_diffrn_reflns_limit_l_min -16
_diffrn_reflns_number 6273
_diffrn_reflns_theta_full 62.49
_diffrn_reflns_theta_max 62.49
_diffrn_reflns_theta_min 4.79
_exptl_absorpt_coefficient_mu 0.926
_exptl_absorpt_correction_T_max 0.85
_exptl_absorpt_correction_T_min 0.81
_exptl_absorpt_correction_type multi-scan
_exptl_absorpt_process_details 'SADABS; BRUKER; 2008'
_exptl_crystal_colour yellow
_exptl_crystal_density_diffrn 1.482
_exptl_crystal_density_method 'not measured'
_exptl_crystal_description needle
_exptl_crystal_F_000 648
_exptl_crystal_size_max 0.600
_exptl_crystal_size_mid 0.19
_exptl_crystal_size_min 0.17
_refine_diff_density_max 0.138
_refine_diff_density_min -0.196
_refine_diff_density_rms 0.040
_refine_ls_abs_structure_details 'Flack H D (1983), Acta Cryst. A39, 876-881'
_refine_ls_abs_structure_Flack 0.11(17)
_refine_ls_extinction_method none
_refine_ls_goodness_of_fit_ref 1.049
_refine_ls_hydrogen_treatment constr
_refine_ls_matrix_type full
_refine_ls_number_parameters 419
_refine_ls_number_reflns 3511
_refine_ls_number_restraints 1
_refine_ls_restrained_S_all 1.049
_refine_ls_R_factor_all 0.0359
_refine_ls_R_factor_gt 0.0319
_refine_ls_shift/su_max 0.001
_refine_ls_shift/su_mean 0.000
_refine_ls_structure_factor_coef Fsqd
_refine_ls_weighting_details 'calc w=1/[\s^2^(Fo^2^)+(0.0493P)^2^+0.0729P] where P=(Fo^2^+2Fc^2^)/3'
_refine_ls_weighting_scheme calc
_refine_ls_wR_factor_gt 0.0782
_refine_ls_wR_factor_ref 0.0807
_reflns_number_gt 3263
_reflns_number_total 3511
_reflns_threshold_expression >2sigma(I)
_cod_data_source_file c3ce26700h.txt
_cod_data_source_block pj-5
_cod_original_sg_symbol_H-M 'P 21'
_cod_database_code 7210694

loop_
_symmetry_equiv_pos_as_xyz
'x, y, z'
'-x, y+1/2, -z'

loop_
_atom_site_label
_atom_site_type_symbol
_atom_site_fract_x
_atom_site_fract_y
_atom_site_fract_z
_atom_site_U_iso_or_equiv
_atom_site_adp_type
_atom_site_occupancy
_atom_site_symmetry_multiplicity
_atom_site_calc_flag
_atom_site_refinement_flags
O5 O 1.30630(19) 0.1828(2) 0.24979(11) 0.0290(4) Uani 1 1 d .
O4 O 1.55963(17) 0.3654(2) 0.51550(9) 0.0244(4) Uani 1 1 d .
O3 O 1.34928(18) 0.2403(2) 0.49794(10) 0.0276(4) Uani 1 1 d .
O6 O 1.33527(18) 0.5534(2) 0.43452(10) 0.0272(4) Uani 1 1 d .
O10 O 0.44142(17) 0.9803(2) 0.12465(10) 0.0250(4) Uani 1 1 d .
O9 O 0.65003(18) 0.9229(2) 0.07830(11) 0.0294(4) Uani 1 1 d .
O1 O -0.16778(18) 0.7371(2) 0.01427(11) 0.0316(4) Uani 1 1 d .
H1 H -0.2215 0.7931 0.0355 0.047 Uiso 1 1 calc R
N2 N 1.3197(2) 0.3683(2) 0.34220(12) 0.0209(4) Uani 1 1 d .
O2 O 2.12803(18) 0.0992(2) 0.40122(12) 0.0324(4) Uani 1 1 d .
H170 H 2.1879 0.1437 0.4323 0.049 Uiso 1 1 calc R
O7 O 0.61825(18) 0.4602(2) 0.08418(11) 0.0279(4) Uani 1 1 d .
O8 O 0.67393(18) 0.84851(19) 0.25812(10) 0.0265(4) Uani 1 1 d .
C1 C -0.0345(2) 0.7355(3) 0.05800(15) 0.0238(6) Uani 1 1 d .
C2 C 0.0597(3) 0.6239(3) 0.04046(14) 0.0253(6) Uani 1 1 d .
H169 H 0.0309 0.5547 0.0006 0.030 Uiso 1 1 calc R
C3 C 0.1971(3) 0.6161(3) 0.08272(14) 0.0238(6) Uani 1 1 d .
H3 H 0.2598 0.5409 0.0709 0.029 Uiso 1 1 calc R
C4 C 0.2427(3) 0.7181(3) 0.14221(14) 0.0224(6) Uani 1 1 d .
C5 C 0.3938(3) 0.7069(3) 0.18766(15) 0.0255(6) Uani 1 1 d .
H5A H 0.4045 0.6106 0.2137 0.031 Uiso 1 1 calc R
H5B H 0.4048 0.7826 0.2291 0.031 Uiso 1 1 calc R
C6 C 0.5138(3) 0.7260(3) 0.13357(15) 0.0228(5) Uani 1 1 d .
H6 H 0.4830 0.6722 0.0837 0.027 Uiso 1 1 calc R
N1 N 0.6515(2) 0.6595(2) 0.16878(12) 0.0219(5) Uani 1 1 d .
C8 C 0.7238(3) 0.7332(3) 0.23478(14) 0.0224(6) Uani 1 1 d .
C9 C 0.8607(3) 0.6682(3) 0.27202(14) 0.0198(5) Uani 1 1 d .
C10 C 0.9352(3) 0.7339(3) 0.33855(15) 0.0237(5) Uani 1 1 d .
H10 H 0.8954 0.8156 0.3618 0.028 Uiso 1 1 calc R
C11 C 1.0696(3) 0.6793(3) 0.37139(14) 0.0235(6) Uani 1 1 d .
H11 H 1.1201 0.7259 0.4156 0.028 Uiso 1 1 calc R
C12 C 1.1276(3) 0.5562(3) 0.33820(14) 0.0200(5) Uani 1 1 d .
C13 C 1.2671(3) 0.4974(3) 0.37605(14) 0.0216(6) Uani 1 1 d .
C14 C 1.4601(3) 0.3111(3) 0.38105(14) 0.0225(5) Uani 1 1 d .
H14 H 1.4707 0.2091 0.3620 0.027 Uiso 1 1 calc R
C15 C 1.5873(3) 0.4020(3) 0.35635(15) 0.0249(6) Uani 1 1 d .
H15A H 1.5677 0.4258 0.2998 0.030 Uiso 1 1 calc R
H15B H 1.5937 0.4950 0.3858 0.030 Uiso 1 1 calc R
C16 C 1.7319(3) 0.3229(3) 0.37111(14) 0.0229(6) Uani 1 1 d .
C17 C 1.7583(3) 0.1993(3) 0.32435(16) 0.0247(6) Uani 1 1 d .
H17 H 1.6858 0.1648 0.2858 0.030 Uiso 1 1 calc R
C18 C 1.8911(3) 0.1277(3) 0.33488(15) 0.0259(6) Uani 1 1 d .
H18 H 1.9078 0.0471 0.3026 0.031 Uiso 1 1 calc R
C19 C 1.9995(3) 0.1757(3) 0.39343(15) 0.0252(6) Uani 1 1 d .
C20 C 0.0084(3) 0.8377(3) 0.11793(14) 0.0224(6) Uani 1 1 d .
H20 H -0.0552 0.9117 0.1302 0.027 Uiso 1 1 calc R
C21 C 0.1463(2) 0.8292(3) 0.15946(14) 0.0228(6) Uani 1 1 d .
H21 H 0.1750 0.8985 0.1993 0.027 Uiso 1 1 calc R
C22 C 0.6959(3) 0.5235(3) 0.13655(14) 0.0225(6) Uani 1 1 d .
C23 C 0.8397(3) 0.4662(3) 0.17132(14) 0.0212(5) Uani 1 1 d .
C24 C 0.8983(3) 0.3418(3) 0.13910(14) 0.0222(5) Uani 1 1 d .
H24 H 0.8475 0.2938 0.0954 0.027 Uiso 1 1 calc R
C25 C 1.0342(3) 0.2874(3) 0.17208(14) 0.0227(6) Uani 1 1 d .
H25 H 1.0733 0.2048 0.1493 0.027 Uiso 1 1 calc R
C26 C 1.1103(3) 0.3547(3) 0.23754(14) 0.0207(5) Uani 1 1 d .
C27 C 1.2511(3) 0.2929(3) 0.27495(14) 0.0229(6) Uani 1 1 d .
C28 C 1.4487(3) 0.3025(3) 0.47121(15) 0.0231(6) Uani 1 1 d .
C29 C 1.5472(3) 0.3723(3) 0.60069(14) 0.0301(6) Uani 1 1 d .
H29A H 1.4626 0.4286 0.6092 0.045 Uiso 1 1 calc R
H29B H 1.6317 0.4195 0.6281 0.045 Uiso 1 1 calc R
H29C H 1.5390 0.2734 0.6212 0.045 Uiso 1 1 calc R
C30 C 1.8424(3) 0.3707(3) 0.42828(14) 0.0235(6) Uani 1 1 d .
H30 H 1.8271 0.4530 0.4597 0.028 Uiso 1 1 calc R
C31 C 1.9745(3) 0.2990(3) 0.43956(14) 0.0249(6) Uani 1 1 d .
H31 H 2.0470 0.3333 0.4781 0.030 Uiso 1 1 calc R
C32 C 0.9169(3) 0.5390(3) 0.23790(14) 0.0200(5) Uani 1 1 d .
C33 C 1.0528(3) 0.4834(3) 0.27137(14) 0.0199(5) Uani 1 1 d .
C34 C 0.5443(3) 0.8875(3) 0.11041(14) 0.0228(6) Uani 1 1 d .
C35 C 0.4631(3) 1.1344(3) 0.10154(15) 0.0289(6) Uani 1 1 d .
H35A H 0.5405 1.1774 0.1372 0.043 Uiso 1 1 calc R
H35B H 0.3756 1.1898 0.1046 0.043 Uiso 1 1 calc R
H35C H 0.4873 1.1374 0.0477 0.043 Uiso 1 1 calc R

loop_
_atom_site_aniso_label
_atom_site_aniso_U_11
_atom_site_aniso_U_22
_atom_site_aniso_U_33
_atom_site_aniso_U_23
_atom_site_aniso_U_13
_atom_site_aniso_U_12
O5 0.0340(10) 0.0257(11) 0.0270(10) -0.0032(8) 0.0019(8) 0.0082(8)
O4 0.0259(8) 0.0271(10) 0.0199(9) 0.0027(8) 0.0014(7) -0.0007(8)
O3 0.0254(9) 0.0308(11) 0.0269(10) 0.0083(8) 0.0041(8) 0.0004(8)
O6 0.0298(9) 0.0252(10) 0.0246(10) -0.0038(9) -0.0045(8) 0.0022(8)
O10 0.0270(9) 0.0238(10) 0.0240(9) 0.0012(8) 0.0032(7) 0.0040(8)
O9 0.0233(9) 0.0337(11) 0.0320(10) 0.0088(9) 0.0066(8) 0.0040(8)
O1 0.0234(9) 0.0410(12) 0.0297(10) -0.0042(9) 0.0005(8) -0.0001(9)
N2 0.0219(10) 0.0199(11) 0.0204(10) 0.0015(9) 0.0008(8) 0.0023(9)
O2 0.0255(9) 0.0342(11) 0.0367(12) 0.0067(9) 0.0006(8) 0.0031(8)
O7 0.0298(9) 0.0267(11) 0.0252(9) -0.0047(9) -0.0045(8) -0.0009(9)
O8 0.0311(9) 0.0227(10) 0.0246(9) -0.0033(8) -0.0010(7) 0.0053(8)
C1 0.0212(12) 0.0294(15) 0.0211(13) 0.0046(12) 0.0037(11) -0.0045(12)
C2 0.0297(13) 0.0248(14) 0.0215(13) -0.0045(11) 0.0040(11) -0.0068(11)
C3 0.0256(13) 0.0210(14) 0.0255(13) 0.0022(11) 0.0057(11) 0.0029(11)
C4 0.0253(12) 0.0239(14) 0.0184(13) 0.0046(11) 0.0040(10) -0.0026(11)
C5 0.0284(13) 0.0289(15) 0.0188(13) 0.0035(11) 0.0014(11) 0.0021(12)
C6 0.0240(12) 0.0251(14) 0.0186(13) 0.0022(11) -0.0005(10) 0.0034(11)
N1 0.0228(10) 0.0227(12) 0.0195(11) -0.0021(9) -0.0004(9) 0.0025(9)
C8 0.0260(13) 0.0213(14) 0.0202(13) 0.0001(12) 0.0037(11) -0.0003(12)
C9 0.0261(12) 0.0177(13) 0.0159(12) 0.0017(11) 0.0038(10) -0.0005(11)
C10 0.0304(13) 0.0210(13) 0.0199(13) -0.0016(12) 0.0041(11) 0.0011(12)
C11 0.0317(14) 0.0223(14) 0.0153(12) -0.0011(11) -0.0017(11) -0.0014(11)
C12 0.0256(12) 0.0182(13) 0.0167(12) 0.0019(11) 0.0040(10) -0.0012(11)
C13 0.0290(13) 0.0175(13) 0.0185(13) 0.0038(11) 0.0041(11) -0.0030(11)
C14 0.0260(12) 0.0225(14) 0.0183(12) 0.0033(11) -0.0008(10) 0.0060(11)
C15 0.0308(13) 0.0225(14) 0.0217(13) 0.0054(11) 0.0043(11) 0.0024(11)
C16 0.0257(12) 0.0237(14) 0.0200(12) 0.0043(11) 0.0063(11) -0.0030(11)
C17 0.0261(13) 0.0234(14) 0.0246(14) -0.0011(11) 0.0025(11) -0.0066(11)
C18 0.0303(14) 0.0201(14) 0.0281(14) -0.0009(12) 0.0073(12) -0.0025(12)
C19 0.0245(13) 0.0258(15) 0.0264(14) 0.0086(12) 0.0069(11) -0.0023(11)
C20 0.0244(12) 0.0214(14) 0.0224(12) 0.0034(11) 0.0072(10) 0.0021(11)
C21 0.0281(13) 0.0215(14) 0.0189(12) -0.0019(11) 0.0039(11) -0.0058(11)
C22 0.0270(13) 0.0228(14) 0.0183(13) 0.0024(11) 0.0053(11) -0.0045(11)
C23 0.0286(13) 0.0185(13) 0.0171(12) 0.0031(11) 0.0048(11) -0.0027(11)
C24 0.0258(12) 0.0207(14) 0.0205(12) -0.0021(11) 0.0039(10) -0.0029(11)
C25 0.0310(13) 0.0187(13) 0.0192(13) -0.0026(11) 0.0061(11) -0.0001(11)
C26 0.0253(12) 0.0198(13) 0.0174(12) 0.0039(11) 0.0045(10) -0.0010(11)
C27 0.0280(13) 0.0227(14) 0.0189(13) 0.0024(11) 0.0058(11) -0.0018(12)
C28 0.0218(12) 0.0221(13) 0.0257(13) 0.0036(12) 0.0034(11) 0.0028(11)
C29 0.0378(14) 0.0318(16) 0.0207(13) -0.0004(13) 0.0031(11) -0.0003(13)
C30 0.0275(13) 0.0230(14) 0.0212(12) 0.0000(12) 0.0079(11) -0.0021(12)
C31 0.0271(13) 0.0301(15) 0.0174(12) 0.0049(12) 0.0020(10) -0.0071(12)
C32 0.0253(12) 0.0167(13) 0.0186(12) 0.0040(10) 0.0055(10) -0.0026(11)
C33 0.0259(12) 0.0188(13) 0.0152(12) 0.0026(10) 0.0031(10) -0.0023(10)
C34 0.0217(12) 0.0294(14) 0.0162(12) 0.0004(11) -0.0024(10) 0.0033(12)
C35 0.0362(14) 0.0237(15) 0.0271(14) 0.0052(12) 0.0051(12) 0.0041(12)

loop_
_atom_type_symbol
_atom_type_description
_atom_type_scat_dispersion_real
_atom_type_scat_dispersion_imag
_atom_type_scat_source
C C 0.0181 0.0091 'International Tables Vol C Tables 4.2.6.8 and 6.1.1.4'
H H 0.0000 0.0000 'International Tables Vol C Tables 4.2.6.8 and 6.1.1.4'
N N 0.0311 0.0180 'International Tables Vol C Tables 4.2.6.8 and 6.1.1.4'
O O 0.0492 0.0322 'International Tables Vol C Tables 4.2.6.8 and 6.1.1.4'

loop_
_geom_angle_atom_site_label_1
_geom_angle_atom_site_label_2
_geom_angle_atom_site_label_3
_geom_angle
C28 O4 C29 115.06(18)
C34 O10 C35 115.33(19)
C1 O1 H1 109.5
C27 N2 C13 125.3(2)
C27 N2 C14 118.5(2)
C13 N2 C14 116.1(2)
C19 O2 H170 109.5
O1 C1 C20 123.2(2)
O1 C1 C2 116.7(2)
C20 C1 C2 120.0(2)
C3 C2 C1 119.6(2)
C3 C2 H169 120.2
C1 C2 H169 120.2
C4 C3 C2 121.3(2)
C4 C3 H3 119.3
C2 C3 H3 119.3
C3 C4 C21 118.4(2)
C3 C4 C5 120.2(2)
C21 C4 C5 121.4(2)
C4 C5 C6 112.9(2)
C4 C5 H5A 109.0
C6 C5 H5A 109.0
C4 C5 H5B 109.0
C6 C5 H5B 109.0
H5A C5 H5B 107.8
N1 C6 C5 112.1(2)
N1 C6 C34 107.9(2)
C5 C6 C34 115.2(2)
N1 C6 H6 107.1
C5 C6 H6 107.1
C34 C6 H6 107.1
C8 N1 C22 125.4(2)
C8 N1 C6 116.1(2)
C22 N1 C6 118.4(2)
O8 C8 N1 119.6(2)
O8 C8 C9 123.0(2)
N1 C8 C9 117.4(2)
C10 C9 C32 120.3(2)
C10 C9 C8 120.0(2)
C32 C9 C8 119.6(2)
C9 C10 C11 120.7(2)
C9 C10 H10 119.7
C11 C10 H10 119.7
C12 C11 C10 119.9(2)
C12 C11 H11 120.0
C10 C11 H11 120.0
C11 C12 C33 121.1(2)
C11 C12 C13 118.7(2)
C33 C12 C13 120.1(2)
O6 C13 N2 119.8(2)
O6 C13 C12 123.2(2)
N2 C13 C12 116.9(2)
N2 C14 C28 106.90(18)
N2 C14 C15 111.3(2)
C28 C14 C15 116.2(2)
N2 C14 H14 107.4
C28 C14 H14 107.4
C15 C14 H14 107.4
C16 C15 C14 113.8(2)
C16 C15 H15A 108.8
C14 C15 H15A 108.8
C16 C15 H15B 108.8
C14 C15 H15B 108.8
H15A C15 H15B 107.7
C30 C16 C17 118.0(2)
C30 C16 C15 122.4(2)
C17 C16 C15 119.6(2)
C18 C17 C16 120.7(2)
C18 C17 H17 119.6
C16 C17 H17 119.6
C17 C18 C19 120.4(2)
C17 C18 H18 119.8
C19 C18 H18 119.8
O2 C19 C31 123.3(2)
O2 C19 C18 117.5(2)
C31 C19 C18 119.2(2)
C21 C20 C1 119.8(2)
C21 C20 H20 120.1
C1 C20 H20 120.1
C20 C21 C4 120.9(2)
C20 C21 H21 119.6
C4 C21 H21 119.6
O7 C22 N1 120.5(2)
O7 C22 C23 123.5(2)
N1 C22 C23 116.0(2)
C24 C23 C32 119.8(2)
C24 C23 C22 120.3(2)
C32 C23 C22 119.9(2)
C23 C24 C25 120.3(2)
C23 C24 H24 119.8
C25 C24 H24 119.8
C26 C25 C24 121.0(2)
C26 C25 H25 119.5
C24 C25 H25 119.5
C25 C26 C33 119.8(2)
C25 C26 C27 121.0(2)
C33 C26 C27 119.2(2)
O5 C27 N2 120.3(2)
O5 C27 C26 122.9(2)
N2 C27 C26 116.7(2)
O3 C28 O4 124.4(2)
O3 C28 C14 122.4(2)
O4 C28 C14 113.1(2)
O4 C29 H29A 109.5
O4 C29 H29B 109.5
H29A C29 H29B 109.5
O4 C29 H29C 109.5
H29A C29 H29C 109.5
H29B C29 H29C 109.5
C31 C30 C16 121.5(2)
C31 C30 H30 119.2
C16 C30 H30 119.2
C30 C31 C19 120.1(2)
C30 C31 H31 119.9
C19 C31 H31 119.9
C33 C32 C23 119.8(2)
C33 C32 C9 118.9(2)
C23 C32 C9 121.3(2)
C12 C33 C32 119.0(2)
C12 C33 C26 121.6(2)
C32 C33 C26 119.4(2)
O9 C34 O10 124.0(2)
O9 C34 C6 122.8(2)
O10 C34 C6 113.15(19)
O10 C35 H35A 109.5
O10 C35 H35B 109.5
H35A C35 H35B 109.5
O10 C35 H35C 109.5
H35A C35 H35C 109.5
H35B C35 H35C 109.5

loop_
_geom_bond_atom_site_label_1
_geom_bond_atom_site_label_2
_geom_bond_distance
O5 C27 1.214(3)
O4 C28 1.323(3)
O4 C29 1.452(3)
O3 C28 1.213(3)
O6 C13 1.213(3)
O10 C34 1.313(3)
O10 C35 1.459(3)
O9 C34 1.219(3)
O1 C1 1.363(3)
O1 H1 0.8200
N2 C27 1.404(3)
N2 C13 1.406(3)
N2 C14 1.480(3)
O2 C19 1.371(3)
O2 H170 0.8200
O7 C22 1.211(3)
O8 C8 1.219(3)
C1 C20 1.386(4)
C1 C2 1.387(4)
C2 C3 1.386(3)
C2 H169 0.9300
C3 C4 1.385(4)
C3 H3 0.9300
C4 C21 1.396(4)
C4 C5 1.518(3)
C5 C6 1.532(3)
C5 H5A 0.9700
C5 H5B 0.9700
C6 N1 1.470(3)
C6 C34 1.538(4)
C6 H6 0.9800
N1 C8 1.394(3)
N1 C22 1.419(3)
C8 C9 1.470(3)
C9 C10 1.376(4)
C9 C32 1.423(3)
C10 C11 1.393(4)
C10 H10 0.9300
C11 C12 1.378(4)
C11 H11 0.9300
C12 C33 1.409(4)
C12 C13 1.472(3)
C14 C28 1.534(3)
C14 C15 1.535(3)
C14 H14 0.9800
C15 C16 1.514(3)
C15 H15A 0.9700
C15 H15B 0.9700
C16 C30 1.388(4)
C16 C17 1.400(4)
C17 C18 1.384(4)
C17 H17 0.9300
C18 C19 1.389(4)
C18 H18 0.9300
C19 C31 1.388(4)
C20 C21 1.386(3)
C20 H20 0.9300
C21 H21 0.9300
C22 C23 1.485(3)
C23 C24 1.383(3)
C23 C32 1.415(4)
C24 C25 1.405(3)
C24 H24 0.9300
C25 C26 1.374(4)
C25 H25 0.9300
C26 C33 1.422(3)
C26 C27 1.490(3)
C29 H29A 0.9600
C29 H29B 0.9600
C29 H29C 0.9600
C30 C31 1.380(4)
C30 H30 0.9300
C31 H31 0.9300
C32 C33 1.411(3)
C35 H35A 0.9600
C35 H35B 0.9600
C35 H35C 0.9600
